data_1565264
loop_
_publ_author_name
'Rajamanickam, Suresh'
'Saraswat, Mayank'
'Venkataramani, Sugumar'
'Patel, Bhisma K.'

_publ_section_title
;
 Intermolecular CDC amination of remote and proximal unactivated Csp3--H
 bonds through intrinsic substrate reactivity -- expanding towards a
 traceless directing group
;
_journal_name_full 'Chemical Science'
_journal_paper_doi 10.1039/D1SC04365J
_journal_year 2021
_chemical_formula_moiety 'C19 H16 N6 O4'
_chemical_formula_sum 'C19 H16 N6 O4'
_chemical_formula_weight 392.38
_chemical_name_common Organic
_space_group_crystal_system orthorhombic
_space_group_IT_number 33
_space_group_name_Hall 'P 2c -2n'
_space_group_name_H-M_alt 'P n a 21'
_atom_sites_solution_hydrogens geom
_audit_creation_method SHELXL-2018/3
_audit_update_record
;
2021-03-14 deposited with the CCDC.	2021-11-16 downloaded from the CCDC.
;
_cell_angle_alpha 90
_cell_angle_beta 90
_cell_angle_gamma 90
_cell_formula_units_Z 4
_cell_length_a 7.6825(8)
_cell_length_b 13.3272(13)
_cell_length_c 18.012(2)
_cell_measurement_reflns_used 3504
_cell_measurement_temperature 296(2)
_cell_measurement_theta_max 28.422
_cell_measurement_theta_min 1.901
_cell_volume 1844.2(3)
_computing_cell_refinement 'SAINT V8.38A (Bruker AXS Inc., 2017)'
_computing_data_reduction 'SAINT V8.38A (Bruker AXS Inc., 2017)'
_computing_molecular_graphics 'shelXle (C.B. Huebschle, rev 924)'
_computing_structure_refinement 'SHELXL-2018/3 (Sheldrick, 2018)'
_computing_structure_solution 'SHELXT 2014/5 (Sheldrick, 2014)'
_diffrn_ambient_temperature 296(2)
_diffrn_detector_area_resol_mean 7.3910
_diffrn_measured_fraction_theta_full 0.997
_diffrn_measured_fraction_theta_max 0.980
_diffrn_measurement_device_type Bruker
_diffrn_measurement_method 'Omega and Phi Scans'
_diffrn_radiation_type MoK\a
_diffrn_radiation_wavelength 0.71073
_diffrn_reflns_av_R_equivalents 0.0554
_diffrn_reflns_av_unetI/netI 0.0785
_diffrn_reflns_Laue_measured_fraction_full 0.997
_diffrn_reflns_Laue_measured_fraction_max 0.980
_diffrn_reflns_limit_h_max 9
_diffrn_reflns_limit_h_min -10
_diffrn_reflns_limit_k_max 17
_diffrn_reflns_limit_k_min -17
_diffrn_reflns_limit_l_max 24
_diffrn_reflns_limit_l_min -22
_diffrn_reflns_number 20256
_diffrn_reflns_point_group_measured_fraction_full 0.986
_diffrn_reflns_point_group_measured_fraction_max 0.954
_diffrn_reflns_theta_full 25.242
_diffrn_reflns_theta_max 28.422
_diffrn_reflns_theta_min 1.901
_exptl_absorpt_coefficient_mu 0.103
_exptl_absorpt_correction_T_max 0.7460
_exptl_absorpt_correction_T_min 0.6568
_exptl_absorpt_correction_type multi-scan
_exptl_crystal_colour clear
_exptl_crystal_density_diffrn 1.413
_exptl_crystal_density_method 'not measured'
_exptl_crystal_description BLOCK
_exptl_crystal_F_000 816
_exptl_crystal_recrystallization_method 'Re-crystallisation from solvent'
_exptl_crystal_size_max 0.310
_exptl_crystal_size_mid 0.220
_exptl_crystal_size_min 0.210
_refine_diff_density_max 0.106
_refine_diff_density_min -0.138
_refine_diff_density_rms 0.030
_refine_ls_extinction_method none
_refine_ls_goodness_of_fit_ref 1.024
_refine_ls_hydrogen_treatment constr
_refine_ls_matrix_type full
_refine_ls_number_parameters 263
_refine_ls_number_reflns 4435
_refine_ls_number_restraints 1
_refine_ls_restrained_S_all 1.024
_refine_ls_R_factor_all 0.0965
_refine_ls_R_factor_gt 0.0455
_refine_ls_shift/su_max 0.000
_refine_ls_shift/su_mean 0.000
_refine_ls_structure_factor_coef Fsqd
_refine_ls_weighting_details 'w=1/[\s^2^(Fo^2^)+0.1183P] where P=(Fo^2^+2Fc^2^)/3'
_refine_ls_weighting_scheme calc
_refine_ls_wR_factor_gt 0.0916
_refine_ls_wR_factor_ref 0.1088
_reflns_Friedel_coverage 0.890
_reflns_Friedel_fraction_full 0.975
_reflns_Friedel_fraction_max 0.928
_reflns_number_gt 2574
_reflns_number_total 4435
_reflns_threshold_expression 'I > 2\s(I)'
_cod_data_source_file d1sc04365j2.cif
_cod_data_source_block RSH_30012021
_cod_depositor_comments
;
The following automatic conversions were performed:

data item '_exptl_absorpt_correction_type' value 'Multi-Scan' was
changed to 'multi-scan' in accordance with the
/home/data/users/saulius/crontab/automatic-downloads/rss-feeds/RSC/lib/dictionaries/cif_core.dic
dictionary named 'cif_core.dic' version 2.4.2 last updated on
2011-04-26.

Automatic conversion script
Id: cif_fix_values 7556 2019-12-06 15:28:31Z antanas 
;
_cod_database_code 1565264
_shelx_shelxl_version_number 2018/3
_shelx_space_group_comment
;
The symmetry employed for this shelxl refinement is uniquely defined
by the following loop, which should always be used as a source of
symmetry information in preference to the above space-group names.
They are only intended as comments.
;
_shelx_estimated_absorpt_t_min 0.973
_shelx_estimated_absorpt_t_max 0.979

loop_
_space_group_symop_operation_xyz
'x, y, z'
'-x, -y, z+1/2'
'x+1/2, -y+1/2, z'
'-x+1/2, y+1/2, z+1/2'

loop_
_atom_site_label
_atom_site_type_symbol
_atom_site_fract_x
_atom_site_fract_y
_atom_site_fract_z
_atom_site_U_iso_or_equiv
_atom_site_adp_type
_atom_site_occupancy
_atom_site_site_symmetry_order
_atom_site_calc_flag
_atom_site_refinement_flags_posn
_atom_site_refinement_flags_adp
_atom_site_refinement_flags_occupancy
_atom_site_disorder_assembly
_atom_site_disorder_group
O1 O 0.4108(4) 0.01553(19) 0.61617(15) 0.0783(8) Uani 1 1 d . . . . .
O2 O 0.3294(4) 0.32994(19) 0.52654(15) 0.0723(8) Uani 1 1 d . . . . .
O3 O -0.0387(5) 0.1125(3) -0.06218(19) 0.1033(11) Uani 1 1 d . . . . .
O4 O -0.0541(5) 0.2735(3) -0.06084(17) 0.0975(11) Uani 1 1 d . . . . .
N1 N 0.3649(4) 0.1624(2) 0.55228(14) 0.0535(7) Uani 1 1 d . . . . .
N2 N 0.3838(4) 0.1189(2) 0.28237(16) 0.0556(7) Uani 1 1 d . . . . .
N3 N 0.4603(4) 0.1592(2) 0.34075(16) 0.0545(7) Uani 1 1 d . . . . .
N4 N 0.4663(5) 0.2579(2) 0.33975(19) 0.0666(9) Uani 1 1 d . . . . .
N5 N 0.3889(5) 0.2852(2) 0.27769(19) 0.0681(9) Uani 1 1 d . . . . .
N6 N -0.0085(5) 0.1933(3) -0.03327(19) 0.0744(10) Uani 1 1 d . . . . .
C1 C 0.4256(5) 0.1052(3) 0.6116(2) 0.0565(9) Uani 1 1 d . . . . .
C2 C 0.5002(5) 0.1764(3) 0.66516(18) 0.0552(9) Uani 1 1 d . . . . .
C3 C 0.5797(5) 0.1597(3) 0.7321(2) 0.0665(10) Uani 1 1 d . . . . .
H3 H 0.598670 0.094929 0.749487 0.080 Uiso 1 1 calc R U . . .
C4 C 0.6303(6) 0.2418(4) 0.7725(2) 0.0804(13) Uani 1 1 d . . . . .
H4 H 0.685561 0.232767 0.817940 0.097 Uiso 1 1 calc R U . . .
C5 C 0.6005(6) 0.3370(4) 0.7466(3) 0.0805(13) Uani 1 1 d . . . . .
H5 H 0.634142 0.391443 0.775611 0.097 Uiso 1 1 calc R U . . .
C6 C 0.5214(5) 0.3547(3) 0.6785(2) 0.0696(11) Uani 1 1 d . . . . .
H6 H 0.502253 0.419370 0.660883 0.084 Uiso 1 1 calc R U . . .
C7 C 0.4731(4) 0.2716(3) 0.6385(2) 0.0525(8) Uani 1 1 d . . . . .
C8 C 0.3820(4) 0.2638(3) 0.5661(2) 0.0534(9) Uani 1 1 d . . . . .
C9 C 0.2724(5) 0.1187(3) 0.48896(19) 0.0620(10) Uani 1 1 d . . . . .
H9A H 0.230303 0.172320 0.457269 0.074 Uiso 1 1 calc R U . . .
H9AB H 0.172113 0.081747 0.506960 0.074 Uiso 1 1 calc R U . . .
C10 C 0.3864(5) 0.0488(3) 0.4435(2) 0.0627(10) Uani 1 1 d . . . . .
H10A H 0.435803 -0.001198 0.476466 0.075 Uiso 1 1 calc R U . . .
H10B H 0.313469 0.013914 0.407923 0.075 Uiso 1 1 calc R U . . .
C11 C 0.5327(5) 0.0993(3) 0.40208(19) 0.0571(9) Uani 1 1 d . . . . .
H11 H 0.592557 0.144807 0.436355 0.069 Uiso 1 1 calc R U . . .
C12 C 0.6649(6) 0.0249(3) 0.3722(2) 0.0717(11) Uani 1 1 d . . . . .
H12A H 0.606753 -0.023875 0.341814 0.108 Uiso 1 1 calc R U . . .
H12B H 0.721299 -0.008387 0.412924 0.108 Uiso 1 1 calc R U . . .
H12C H 0.750143 0.059800 0.343080 0.108 Uiso 1 1 calc R U . . .
C13 C 0.3398(5) 0.2002(3) 0.2434(2) 0.0544(9) Uani 1 1 d . . . . .
C14 C 0.2508(5) 0.1976(3) 0.1717(2) 0.0542(8) Uani 1 1 d . . . . .
C15 C 0.2179(5) 0.1075(3) 0.1368(2) 0.0630(9) Uani 1 1 d . . . . .
H15 H 0.252117 0.047748 0.159138 0.076 Uiso 1 1 calc R U . . .
C16 C 0.1342(5) 0.1053(3) 0.0686(2) 0.0657(10) Uani 1 1 d . . . . .
H16 H 0.111406 0.044836 0.044697 0.079 Uiso 1 1 calc R U . . .
C17 C 0.0862(5) 0.1949(3) 0.0376(2) 0.0593(10) Uani 1 1 d . . . . .
C18 C 0.1177(5) 0.2847(3) 0.0708(2) 0.0637(10) Uani 1 1 d . . . . .
H18 H 0.083383 0.344175 0.048186 0.076 Uiso 1 1 calc R U . . .
C19 C 0.2009(5) 0.2863(3) 0.1383(2) 0.0607(9) Uani 1 1 d . . . . .
H19 H 0.223673 0.347258 0.161487 0.073 Uiso 1 1 calc R U . . .

loop_
_atom_site_aniso_label
_atom_site_aniso_U_11
_atom_site_aniso_U_22
_atom_site_aniso_U_33
_atom_site_aniso_U_23
_atom_site_aniso_U_13
_atom_site_aniso_U_12
O1 0.106(2) 0.0544(16) 0.0746(17) 0.0070(14) 0.0056(16) 0.0015(15)
O2 0.078(2) 0.0624(17) 0.0761(16) 0.0143(14) -0.0039(15) 0.0095(14)
O3 0.119(3) 0.103(3) 0.088(2) -0.004(2) -0.018(2) -0.010(2)
O4 0.117(3) 0.104(2) 0.072(2) 0.0214(19) -0.0019(17) 0.028(2)
N1 0.0542(19) 0.0558(18) 0.0505(16) 0.0003(15) 0.0021(13) 0.0022(14)
N2 0.061(2) 0.0487(17) 0.0568(17) -0.0029(15) 0.0040(15) 0.0016(15)
N3 0.0613(19) 0.0475(17) 0.0548(17) -0.0059(15) 0.0078(15) -0.0021(14)
N4 0.084(3) 0.0496(19) 0.066(2) -0.0057(17) 0.0099(19) -0.0034(17)
N5 0.083(3) 0.052(2) 0.069(2) 0.0031(17) 0.0110(18) 0.0033(17)
N6 0.071(2) 0.088(3) 0.064(2) 0.007(2) 0.0097(17) 0.005(2)
C1 0.059(2) 0.056(2) 0.055(2) 0.0024(19) 0.0118(17) 0.0036(19)
C2 0.048(2) 0.071(3) 0.0472(19) 0.0028(18) 0.0090(15) 0.0045(17)
C3 0.056(2) 0.090(3) 0.053(2) 0.002(2) 0.0089(18) 0.0083(19)
C4 0.060(3) 0.125(4) 0.056(2) -0.009(3) 0.007(2) -0.002(3)
C5 0.062(3) 0.102(4) 0.077(3) -0.032(3) 0.010(2) -0.017(2)
C6 0.062(3) 0.068(3) 0.079(3) -0.012(2) 0.011(2) -0.006(2)
C7 0.043(2) 0.060(2) 0.0546(19) -0.0033(18) 0.0096(16) -0.0009(16)
C8 0.045(2) 0.055(2) 0.060(2) 0.0014(19) 0.0106(17) 0.0017(17)
C9 0.060(3) 0.074(2) 0.052(2) -0.0035(19) 0.0003(17) -0.0060(19)
C10 0.077(3) 0.058(2) 0.0535(19) -0.0034(18) 0.0046(18) -0.010(2)
C11 0.063(2) 0.055(2) 0.0533(19) -0.0052(16) -0.0057(18) -0.0002(18)
C12 0.073(3) 0.064(2) 0.078(2) -0.005(2) 0.002(2) 0.012(2)
C13 0.054(2) 0.048(2) 0.061(2) 0.0021(18) 0.0172(18) 0.0046(16)
C14 0.051(2) 0.052(2) 0.060(2) 0.0041(18) 0.0121(16) 0.0032(17)
C15 0.070(2) 0.054(2) 0.065(2) 0.0075(19) 0.003(2) 0.0052(19)
C16 0.067(3) 0.060(2) 0.070(2) 0.000(2) 0.001(2) 0.001(2)
C17 0.055(2) 0.069(3) 0.053(2) 0.0090(19) 0.0112(16) 0.0036(19)
C18 0.064(3) 0.061(2) 0.066(2) 0.013(2) 0.015(2) 0.0101(19)
C19 0.064(2) 0.051(2) 0.067(2) 0.0088(19) 0.015(2) 0.0059(18)

loop_
_atom_type_symbol
_atom_type_description
_atom_type_scat_dispersion_real
_atom_type_scat_dispersion_imag
_atom_type_scat_source
C C 0.0033 0.0016 'International Tables Vol C Tables 4.2.6.8 and 6.1.1.4'
N N 0.0061 0.0033 'International Tables Vol C Tables 4.2.6.8 and 6.1.1.4'
O O 0.0106 0.0060 'International Tables Vol C Tables 4.2.6.8 and 6.1.1.4'
H H 0.0000 0.0000 'International Tables Vol C Tables 4.2.6.8 and 6.1.1.4'

loop_
_geom_angle_atom_site_label_1
_geom_angle_atom_site_label_2
_geom_angle_atom_site_label_3
_geom_angle
_geom_angle_site_symmetry_1
_geom_angle_site_symmetry_3
_geom_angle_publ_flag
C8 N1 C1 111.4(3) . . ?
C8 N1 C9 125.2(3) . . ?
C1 N1 C9 122.8(3) . . ?
N3 N2 C13 101.6(3) . . ?
N4 N3 N2 114.3(3) . . ?
N4 N3 C11 122.6(3) . . ?
N2 N3 C11 123.1(3) . . ?
N3 N4 N5 105.8(3) . . ?
N4 N5 C13 106.4(3) . . ?
O3 N6 O4 122.8(4) . . ?
O3 N6 C17 118.6(4) . . ?
O4 N6 C17 118.6(4) . . ?
O1 C1 N1 124.4(4) . . ?
O1 C1 C2 129.3(4) . . ?
N1 C1 C2 106.3(3) . . ?
C3 C2 C7 121.8(4) . . ?
C3 C2 C1 130.3(4) . . ?
C7 C2 C1 107.9(3) . . ?
C2 C3 C4 117.7(4) . . ?
C3 C4 C5 120.8(4) . . ?
C4 C5 C6 122.0(4) . . ?
C7 C6 C5 116.4(4) . . ?
C2 C7 C6 121.4(4) . . ?
C2 C7 C8 108.4(3) . . ?
C6 C7 C8 130.2(4) . . ?
O2 C8 N1 125.3(4) . . ?
O2 C8 C7 128.9(4) . . ?
N1 C8 C7 105.8(3) . . ?
N1 C9 C10 112.6(3) . . ?
C11 C10 C9 115.1(3) . . ?
N3 C11 C10 109.4(3) . . ?
N3 C11 C12 110.0(3) . . ?
C10 C11 C12 112.5(3) . . ?
N2 C13 N5 111.9(4) . . ?
N2 C13 C14 124.3(3) . . ?
N5 C13 C14 123.8(3) . . ?
C15 C14 C19 119.7(4) . . ?
C15 C14 C13 120.6(3) . . ?
C19 C14 C13 119.7(3) . . ?
C14 C15 C16 120.5(3) . . ?
C17 C16 C15 117.9(4) . . ?
C18 C17 C16 122.6(4) . . ?
C18 C17 N6 118.9(4) . . ?
C16 C17 N6 118.4(4) . . ?
C17 C18 C19 119.1(4) . . ?
C18 C19 C14 120.1(4) . . ?

loop_
_geom_bond_atom_site_label_1
_geom_bond_atom_site_label_2
_geom_bond_distance
_geom_bond_site_symmetry_2
_geom_bond_publ_flag
O1 C1 1.203(4) . ?
O2 C8 1.204(4) . ?
O3 N6 1.218(4) . ?
O4 N6 1.230(4) . ?
N1 C8 1.380(4) . ?
N1 C1 1.393(5) . ?
N1 C9 1.465(4) . ?
N2 N3 1.319(4) . ?
N2 C13 1.333(4) . ?
N3 N4 1.316(4) . ?
N3 C11 1.473(4) . ?
N4 N5 1.317(5) . ?
N5 C13 1.344(5) . ?
N6 C17 1.469(5) . ?
C1 C2 1.470(5) . ?
C2 C3 1.370(5) . ?
C2 C7 1.372(5) . ?
C3 C4 1.370(6) . ?
C4 C5 1.372(6) . ?
C5 C6 1.390(6) . ?
C6 C7 1.373(5) . ?
C7 C8 1.482(5) . ?
C9 C10 1.518(5) . ?
C10 C11 1.508(5) . ?
C11 C12 1.518(5) . ?
C13 C14 1.462(5) . ?
C14 C15 1.379(5) . ?
C14 C19 1.381(5) . ?
C15 C16 1.387(5) . ?
C16 C17 1.369(5) . ?
C17 C18 1.360(5) . ?
C18 C19 1.373(5) . ?
